data_4502705
loop_
_publ_author_name
'Mahapatra, Sudarshan'
'Venugopala, K. N.'
'Guru Row, Tayur N.'

_publ_section_title
;
 A Device to Crystallize Organic Solids: Structure of Ciprofloxacin,
 Midazolam, and Ofloxacin as Targets
;
_journal_issue 4
_journal_name_full 'Crystal Growth &amp; Design'
_journal_page_first 1866
_journal_paper_doi 10.1021/cg901565q
_journal_volume 10
_journal_year 2010
_chemical_compound_source 'see text'
_chemical_formula_iupac '1-cyclopropyl- 6-fluoro- 4-oxo- 7-piperazin- 1-yl- quinoline- 3-carboxylic acid'
_chemical_formula_moiety 'C17 H18 F N3 O3'
_chemical_formula_sum 'C17 H18 F N3 O3'
_chemical_formula_weight 331.34
_chemical_name_common 'ANHYDROUS CIPROFLOXACIN'
_chemical_name_systematic ?
_space_group_IT_number 2
_symmetry_cell_setting triclinic
_symmetry_Int_Tables_number 2
_symmetry_space_group_name_Hall '-P 1'
_symmetry_space_group_name_H-M 'P -1'
_atom_sites_solution_hydrogens geom
_atom_sites_solution_primary direct
_atom_sites_solution_secondary difmap
_cell_angle_alpha 99.927(17)
_cell_angle_beta 104.541(17)
_cell_angle_gamma 98.073(17)
_cell_formula_units_Z 2
_cell_length_a 8.0622(15)
_cell_length_b 9.730(2)
_cell_length_c 10.3214(19)
_cell_measurement_reflns_used 615
_cell_measurement_temperature 298
_cell_measurement_theta_max 25.5
_cell_measurement_theta_min 3.1
_cell_volume 757.5(3)
_computing_cell_refinement
;
CrysAlisPro, Oxford Diffraction Ltd.,
Version 1.171.33.32
;
_computing_data_collection
;
CrysAlisPro, Oxford Diffraction Ltd.,
Version 1.171.33.32 
;
_computing_data_reduction
;
CrysAlisPro, Oxford Diffraction Ltd.,
Version 1.171.33.32
;
_computing_molecular_graphics 'SHELXL97 (Sheldrick, 1997)'
_computing_publication_material 'PLATON (Spek, 2003)'
_computing_structure_refinement 'SHELXS 97 (Sheldrick, 1997)'
_computing_structure_solution
;
CrysAlisPro, Oxford Diffraction Ltd.,
Version 1.171.33.32
;
_diffrn_ambient_temperature 293(2)
_diffrn_detector_area_resol_mean 16.0839
_diffrn_measured_fraction_theta_full 0.998
_diffrn_measured_fraction_theta_max 0.998
_diffrn_measurement_device_type 'Goniometer Xcalibur, detector: Eos (Nova)'
_diffrn_measurement_method '\w scans'
_diffrn_radiation_monochromator graphite
_diffrn_radiation_probe x-ray
_diffrn_radiation_source 'Enhance (Mo) X-ray Source'
_diffrn_radiation_type MoK\a
_diffrn_radiation_wavelength 0.71073
_diffrn_reflns_av_R_equivalents 0.2845
_diffrn_reflns_av_sigmaI/netI 0.3941
_diffrn_reflns_limit_h_max 9
_diffrn_reflns_limit_h_min -9
_diffrn_reflns_limit_k_max 11
_diffrn_reflns_limit_k_min -11
_diffrn_reflns_limit_l_max 12
_diffrn_reflns_limit_l_min -12
_diffrn_reflns_number 19153
_diffrn_reflns_reduction_process ' ?'
_diffrn_reflns_theta_full 25.50
_diffrn_reflns_theta_max 25.50
_diffrn_reflns_theta_min 3.09
_diffrn_standards_number 0
_exptl_absorpt_coefficient_mu 0.109
_exptl_absorpt_correction_T_max 0.9800
_exptl_absorpt_correction_T_min 0.9701
_exptl_absorpt_correction_type multi-scan
_exptl_absorpt_process_details
;
CrysAlisPro, Oxford Diffraction Ltd.,
Version 1.171.33.34d (release 27-02-2009 CrysAlis171 .NET)
(compiled Feb 27 2009,15:38:38)
Empirical absorption correction using spherical harmonics,
 implemented in SCALE3 ABSPACK scaling algorithm.
;
_exptl_crystal_colour ' YELLOW'
_exptl_crystal_density_diffrn 1.453
_exptl_crystal_density_method 'Not Measured'
_exptl_crystal_description ' BLOCK'
_exptl_crystal_F_000 348
_exptl_crystal_size_max 0.3
_exptl_crystal_size_mid 0.2
_exptl_crystal_size_min 0.2
_refine_diff_density_max 0.266
_refine_diff_density_min -0.234
_refine_diff_density_rms 0.054
_refine_ls_extinction_method none
_refine_ls_goodness_of_fit_ref 0.780
_refine_ls_hydrogen_treatment constr
_refine_ls_matrix_type full
_refine_ls_number_parameters 218
_refine_ls_number_reflns 2818
_refine_ls_number_restraints 0
_refine_ls_restrained_S_all 0.780
_refine_ls_R_factor_all 0.2912
_refine_ls_R_factor_gt 0.0720
_refine_ls_shift/su_max 0.065
_refine_ls_shift/su_mean 0.012
_refine_ls_structure_factor_coef Fsqd
_refine_ls_weighting_details 'calc w=1/[\s^2^(Fo^2^)+(0.0418P)^2^+0.0000P] where P=(Fo^2^+2Fc^2^)/3'
_refine_ls_weighting_scheme calc
_refine_ls_wR_factor_gt 0.1325
_refine_ls_wR_factor_ref 0.1640
_reflns_number_gt 615
_reflns_number_total 2818
_reflns_threshold_expression >2sigma(I)
_cod_data_source_file cg901565q_si_001.cif
_cod_data_source_block cifron1new
_cod_depositor_comments
;
The following automatic conversions were performed:

'_symmetry_cell_setting' value 'Triclinic' changed to 'triclinic'
according to /home/saulius/struct/CIF-dictionaries/cif_core.dic
dictionary named 'cif_core.dic' version 2.4.2 from
2011-04-26.

'_refine_ls_hydrogen_treatment' value 'CONSTR' changed
to 'constr' according to
/home/saulius/struct/CIF-dictionaries/cif_core.dic dictionary named
'cif_core.dic' version 2.4.2 from 2011-04-26.

Automatic conversion script
Id: cif_fix_values 1715 2011-07-08 13:25:40Z adriana 
;
_cod_database_code 4502705

loop_
_symmetry_equiv_pos_site_id
_symmetry_equiv_pos_as_xyz
1 x,y,z
2 -x,-y,-z

loop_
_atom_site_aniso_label
_atom_site_aniso_U_11
_atom_site_aniso_U_22
_atom_site_aniso_U_33
_atom_site_aniso_U_23
_atom_site_aniso_U_13
_atom_site_aniso_U_12
F1 0.049(4) 0.051(3) 0.059(3) -0.002(2) 0.001(2) -0.014(3)
O1 0.074(5) 0.056(4) 0.065(4) 0.017(3) 0.029(4) 0.004(4)
O2 0.085(6) 0.057(4) 0.043(4) 0.020(3) 0.025(4) 0.011(4)
O3 0.060(4) 0.066(4) 0.015(3) 0.006(3) 0.003(3) 0.015(3)
N1 0.041(5) 0.025(4) 0.027(4) 0.013(3) -0.002(3) -0.010(4)
N2 0.045(5) 0.033(5) 0.037(4) 0.004(4) 0.012(4) -0.007(4)
N3 0.075(6) 0.062(5) 0.042(4) 0.029(4) 0.006(4) 0.007(4)
C1 0.042(6) 0.025(5) 0.030(5) -0.008(4) 0.007(5) -0.003(4)
C2 0.029(5) 0.013(5) 0.037(5) 0.005(4) 0.003(4) -0.001(4)
C3 0.026(5) 0.043(6) 0.024(5) 0.022(4) 0.012(4) 0.014(4)
C4 0.034(6) 0.029(5) 0.037(5) 0.000(5) 0.022(5) 0.012(4)
C5 0.054(7) 0.023(5) 0.027(5) -0.008(4) 0.004(4) -0.003(5)
C6 0.035(6) 0.033(6) 0.036(5) 0.012(5) 0.012(5) 0.017(5)
C7 0.026(6) 0.028(5) 0.048(6) -0.002(5) 0.004(5) -0.011(4)
C8 0.055(6) 0.033(5) 0.019(4) 0.011(4) 0.006(4) 0.017(5)
C9 0.081(7) 0.046(6) 0.037(5) 0.035(5) 0.025(5) 0.005(5)
C10 0.030(6) 0.041(6) 0.046(6) 0.007(5) 0.004(5) 0.013(4)
C11 0.051(7) 0.052(7) 0.046(6) 0.013(5) 0.025(5) 0.020(5)
C12 0.037(5) 0.025(5) 0.026(4) -0.012(4) -0.007(4) -0.018(4)
C13 0.060(7) 0.034(5) 0.081(7) 0.011(5) 0.040(6) -0.004(5)
C14 0.064(7) 0.039(6) 0.057(5) 0.017(5) 0.034(5) 0.020(5)
C15 0.062(7) 0.048(6) 0.041(5) -0.004(5) 0.008(5) 0.002(5)
C16 0.074(7) 0.044(6) 0.038(5) 0.010(4) 0.004(5) -0.002(5)
C17 0.049(6) 0.059(6) 0.038(5) -0.016(4) 0.017(4) -0.031(5)

loop_
_atom_site_label
_atom_site_type_symbol
_atom_site_thermal_displace_type
_atom_site_fract_x
_atom_site_fract_y
_atom_site_fract_z
_atom_site_occupancy
_atom_site_U_iso_or_equiv
F1 F Uani 1.0607(5) 0.3058(4) 1.0555(4) 1.000 0.0598(19)
O1 O Uani 0.3951(8) -0.4139(6) 1.1061(5) 1.000 0.064(3)
O2 O Uani 0.5350(8) -0.2433(5) 1.2895(5) 1.000 0.060(3)
O3 O Uani 0.7253(7) -0.0243(5) 1.2617(4) 1.000 0.049(2)
N1 N Uani 0.5718(8) -0.1856(6) 0.8459(5) 1.000 0.034(3)
N2 N Uani 0.9311(8) 0.2185(7) 0.7704(6) 1.000 0.040(3)
N3 N Uani 1.0073(8) 0.3735(7) 0.5710(6) 1.000 0.060(3)
C1 C Uani 0.7464(10) -0.0027(8) 1.0420(7) 1.000 0.036(3)
C2 C Uani 0.6896(10) -0.0561(8) 0.9010(8) 1.000 0.028(3)
C3 C Uani 0.5682(10) -0.2069(8) 1.0757(7) 1.000 0.028(3)
C4 C Uani 0.8686(10) 0.1474(8) 0.8592(7) 1.000 0.031(3)
C5 C Uani 0.8697(11) 0.1234(8) 1.0883(7) 1.000 0.039(3)
C6 C Uani 0.6835(10) -0.0754(8) 1.1372(8) 1.000 0.033(3)
C7 C Uani 0.9282(10) 0.1920(8) 1.0012(8) 1.000 0.038(3)
C8 C Uani 0.7429(10) 0.0191(8) 0.8092(7) 1.000 0.035(3)
C9 C Uani 0.8730(11) 0.1499(8) 0.6255(7) 1.000 0.051(3)
C10 C Uani 0.5161(9) -0.2558(8) 0.9328(7) 1.000 0.040(3)
C11 C Uani 0.4889(12) -0.3004(10) 1.1547(9) 1.000 0.046(4)
C12 C Uani 0.4986(9) -0.2387(7) 0.6983(7) 1.000 0.037(3)
C13 C Uani 1.0685(10) 0.4318(8) 0.7172(8) 1.000 0.056(4)
C14 C Uani 0.9514(10) 0.3757(7) 0.7950(7) 1.000 0.048(3)
C15 C Uani 0.9919(10) 0.2182(8) 0.5515(7) 1.000 0.054(3)
C16 C Uani 0.4764(10) -0.3924(8) 0.6442(7) 1.000 0.055(3)
C17 C Uani 0.6155(10) -0.2980(8) 0.6194(7) 1.000 0.055(3)
H2AA H Uiso 0.59300 -0.16299 1.30455 1.000 0.0892
H5AA H Uiso 0.91271 0.16125 1.18202 1.000 0.0465
H8AA H Uiso 0.69563 -0.01548 0.71523 1.000 0.0413
H9AB H Uiso 0.87584 0.04933 0.61471 1.000 0.0604
H9AA H Uiso 0.75383 0.15983 0.58625 1.000 0.0604
H3AA H Uiso 0.98435 0.42057 0.50750 1.000 0.0720
H10A H Uiso 0.43826 -0.34213 0.89617 1.000 0.0479
H12A H Uiso 0.41187 -0.18960 0.65079 1.000 0.0438
H13A H Uiso 1.08030 0.53439 0.73316 1.000 0.0671
H13B H Uiso 1.18344 0.41097 0.75251 1.000 0.0671
H14A H Uiso 1.00078 0.41678 0.89215 1.000 0.0577
H14B H Uiso 0.83814 0.40153 0.76533 1.000 0.0577
H15A H Uiso 1.10730 0.19699 0.58367 1.000 0.0649
H15B H Uiso 0.94764 0.17592 0.45418 1.000 0.0649
H16A H Uiso 0.50922 -0.45138 0.70953 1.000 0.0666
H16B H Uiso 0.37567 -0.43692 0.56679 1.000 0.0666
H17A H Uiso 0.73465 -0.29753 0.66996 1.000 0.0662
H17B H Uiso 0.60091 -0.28305 0.52700 1.000 0.0662

loop_
_atom_type_symbol
_atom_type_description
_atom_type_scat_dispersion_real
_atom_type_scat_dispersion_imag
_atom_type_scat_source
O O 0.0106 0.0060 'International Tables Vol C Tables 4.2.6.8 and 6.1.1.4'
N N 0.0061 0.0033 'International Tables Vol C Tables 4.2.6.8 and 6.1.1.4'
F F 0.0171 0.0103 'International Tables Vol C Tables 4.2.6.8 and 6.1.1.4'
H H 0.0000 0.0000 'International Tables Vol C Tables 4.2.6.8 and 6.1.1.4'
C C 0.0033 0.0016 'International Tables Vol C Tables 4.2.6.8 and 6.1.1.4'

loop_
_geom_angle_atom_site_label_1
_geom_angle_atom_site_label_2
_geom_angle_atom_site_label_3
_geom_angle
_geom_angle_publ_flag
C11 O2 H2AA 109.00 no
C2 N1 C10 118.1(6) yes
C2 N1 C12 121.8(6) yes
C10 N1 C12 119.9(6) yes
C4 N2 C14 119.1(6) yes
C9 N2 C14 113.1(6) yes
C4 N2 C9 117.1(6) yes
C13 N3 C15 107.0(6) yes
C13 N3 H3AA 127.00 no
C15 N3 H3AA 126.00 no
C2 C1 C5 116.6(7) no
C2 C1 C6 122.1(7) no
C5 C1 C6 121.3(6) no
N1 C2 C8 117.8(7) yes
C1 C2 C8 121.7(7) no
N1 C2 C1 120.5(7) yes
C6 C3 C11 123.7(7) no
C6 C3 C10 120.6(7) no
C10 C3 C11 115.7(7) no
N2 C4 C7 123.3(7) yes
N2 C4 C8 121.2(6) yes
C7 C4 C8 115.5(7) no
C1 C5 C7 121.8(7) no
O3 C6 C3 122.9(7) yes
O3 C6 C1 122.4(7) yes
C1 C6 C3 114.7(7) no
F1 C7 C4 118.3(7) yes
F1 C7 C5 117.7(7) yes
C4 C7 C5 123.8(8) no
C2 C8 C4 120.3(6) no
N2 C9 C15 109.5(6) yes
N1 C10 C3 124.0(7) yes
O1 C11 O2 122.1(8) yes
O1 C11 C3 125.2(8) yes
O2 C11 C3 112.7(7) yes
N1 C12 C16 117.7(6) yes
N1 C12 C17 117.7(6) yes
C16 C12 C17 58.3(5) no
N3 C13 C14 113.8(7) yes
N2 C14 C13 109.3(6) yes
N3 C15 C9 113.9(6) yes
C12 C16 C17 61.9(5) no
C12 C17 C16 59.8(5) no
C1 C5 H5AA 119.00 no
C7 C5 H5AA 119.00 no
C2 C8 H8AA 120.00 no
C4 C8 H8AA 120.00 no
N2 C9 H9AB 110.00 no
N2 C9 H9AA 110.00 no
C15 C9 H9AB 110.00 no
C15 C9 H9AA 110.00 no
H9AB C9 H9AA 108.00 no
N1 C10 H10A 118.00 no
C3 C10 H10A 118.00 no
N1 C12 H12A 117.00 no
C16 C12 H12A 117.00 no
C17 C12 H12A 117.00 no
N3 C13 H13A 109.00 no
N3 C13 H13B 109.00 no
C14 C13 H13A 109.00 no
C14 C13 H13B 109.00 no
H13A C13 H13B 108.00 no
N2 C14 H14A 110.00 no
N2 C14 H14B 110.00 no
C13 C14 H14A 110.00 no
C13 C14 H14B 110.00 no
H14A C14 H14B 108.00 no
N3 C15 H15A 109.00 no
N3 C15 H15B 109.00 no
C9 C15 H15A 109.00 no
C9 C15 H15B 109.00 no
H15A C15 H15B 108.00 no
C12 C16 H16A 118.00 no
C12 C16 H16B 118.00 no
C17 C16 H16A 118.00 no
C17 C16 H16B 118.00 no
H16A C16 H16B 115.00 no
C12 C17 H17A 118.00 no
C12 C17 H17B 118.00 no
C16 C17 H17A 118.00 no
C16 C17 H17B 118.00 no
H17A C17 H17B 115.00 no

loop_
_geom_bond_atom_site_label_1
_geom_bond_atom_site_label_2
_geom_bond_distance
_geom_bond_publ_flag
F1 C7 1.354(9) yes
O1 C11 1.195(11) yes
O2 C11 1.341(10) yes
O3 C6 1.236(9) yes
O2 H2AA 0.8200 no
N1 C2 1.400(10) yes
N1 C12 1.459(8) yes
N1 C10 1.342(9) yes
N2 C4 1.388(10) yes
N2 C9 1.455(9) yes
N2 C14 1.485(10) yes
N3 C13 1.447(10) yes
N3 C15 1.473(10) yes
N3 H3AA 0.8600 no
C1 C6 1.453(11) no
C1 C5 1.392(11) no
C1 C2 1.391(10) no
C2 C8 1.405(11) no
C3 C6 1.412(11) no
C3 C10 1.403(10) no
C3 C11 1.502(12) no
C4 C7 1.391(10) no
C4 C8 1.418(11) no
C5 C7 1.345(11) no
C9 C15 1.519(11) no
C12 C16 1.472(10) no
C12 C17 1.504(11) no
C13 C14 1.490(11) no
C16 C17 1.450(11) no
C5 H5AA 0.9300 no
C8 H8AA 0.9300 no
C9 H9AB 0.9700 no
C9 H9AA 0.9700 no
C10 H10A 0.9300 no
C12 H12A 0.9800 no
C13 H13A 0.9700 no
C13 H13B 0.9700 no
C14 H14A 0.9700 no
C14 H14B 0.9700 no
C15 H15A 0.9700 no
C15 H15B 0.9700 no
C16 H16A 0.9700 no
C16 H16B 0.9700 no
C17 H17A 0.9700 no
C17 H17B 0.9700 no

loop_
_geom_contact_atom_site_label_1
_geom_contact_atom_site_label_2
_geom_contact_distance
_geom_contact_site_symmetry_2
_geom_contact_publ_flag
F1 N2 2.796(7) . no
F1 C14 2.842(8) . no
F1 C14 3.241(8) 2_767 no
F1 H14A 2.1500 . no
F1 H14A 2.8000 2_767 no
O1 C10 3.369(10) 2_647 no
O1 C14 3.252(10) 2_657 no
O2 O3 2.548(7) . no
O3 O2 2.548(7) . no
O3 C12 3.359(9) 2_657 no
O1 H16A 2.5200 2_647 no
O1 H10A 2.4800 . no
O1 H14B 2.5600 2_657 no
O1 H10A 2.8900 2_647 no
O2 H15A 2.7900 2_757 no
O2 H17B 2.4800 1_556 no
O3 H5AA 2.5700 . no
O3 H15B 2.6200 1_556 no
O3 H2AA 1.7900 . no
O3 H12A 2.6200 2_657 no
O3 H15A 2.7700 2_757 no
N2 F1 2.796(7) . no
N2 N3 2.887(9) . no
N3 N2 2.887(9) . no
N3 N3 3.076(9) 2_766 no
N3 H3AA 2.2900 2_766 no
C1 C3 3.582(11) 2_657 no
C1 C4 3.576(12) 2_757 no
C1 C7 3.484(12) 2_757 no
C1 C10 3.524(11) 2_657 no
C2 C3 3.530(12) 2_657 no
C2 C6 3.391(12) 2_657 no
C2 C7 3.508(12) 2_757 no
C3 C1 3.582(11) 2_657 no
C3 C2 3.530(12) 2_657 no
C4 C1 3.576(12) 2_757 no
C4 C11 3.408(13) 2_657 no
C5 C8 3.586(12) 2_757 no
C5 C10 3.502(12) 2_657 no
C6 C2 3.391(12) 2_657 no
C7 C1 3.484(12) 2_757 no
C7 C2 3.508(12) 2_757 no
C8 C5 3.586(12) 2_757 no
C8 C17 3.229(11) . no
C8 C11 3.544(13) 2_657 no
C10 C5 3.502(12) 2_657 no
C10 O1 3.369(10) 2_647 no
C10 C1 3.524(11) 2_657 no
C11 C8 3.544(13) 2_657 no
C11 C4 3.408(13) 2_657 no
C12 O3 3.359(9) 2_657 no
C14 O1 3.252(10) 2_657 no
C14 F1 3.241(8) 2_767 no
C14 F1 2.842(8) . no
C16 C16 3.469(10) 2_646 no
C16 C17 3.544(10) 2_646 no
C17 C8 3.229(11) . no
C17 C16 3.544(10) 2_646 no
C6 H2AA 2.2800 . no
C7 H14A 2.6900 . no
C8 H9AA 2.8900 . no
C8 H9AB 2.5400 . no
C8 H12A 3.0100 . no
C9 H8AA 2.4500 . no
C10 H16A 2.7100 . no
C11 H16A 2.9900 2_647 no
C11 H14B 3.0400 2_657 no
C11 H13B 2.9900 2_757 no
C12 H8AA 2.4600 . no
C13 H3AA 2.9100 2_766 no
C16 H10A 2.6700 . no
C16 H16B 3.0900 2_646 no
C17 H8AA 2.6800 . no
C17 H16B 2.9600 2_646 no
H2AA O3 1.7900 . no
H2AA C6 2.2800 . no
H2AA H15A 2.5000 2_757 no
H5AA O3 2.5700 . no
H8AA C9 2.4500 . no
H8AA C12 2.4600 . no
H8AA C17 2.6800 . no
H8AA H9AB 2.0800 . no
H8AA H9AA 2.4000 . no
H8AA H12A 2.5100 . no
H9AB C8 2.5400 . no
H9AB H8AA 2.0800 . no
H9AA C8 2.8900 . no
H9AA H8AA 2.4000 . no
H9AA H12A 2.5600 2_656 no
H3AA N3 2.2900 2_766 no
H3AA C13 2.9100 2_766 no
H3AA H3AA 1.5700 2_766 no
H3AA H13A 2.5300 2_766 no
H10A O1 2.4800 . no
H10A C16 2.6700 . no
H10A H16A 2.2800 . no
H10A O1 2.8900 2_647 no
H12A C8 3.0100 . no
H12A H8AA 2.5100 . no
H12A O3 2.6200 2_657 no
H12A H9AA 2.5600 2_656 no
H13A H3AA 2.5300 2_766 no
H13B H15A 2.3700 . no
H13B C11 2.9900 2_757 no
H14A F1 2.1500 . no
H14A C7 2.6900 . no
H14A F1 2.8000 2_767 no
H14A H14A 2.5200 2_767 no
H14B O1 2.5600 2_657 no
H14B C11 3.0400 2_657 no
H15A H13B 2.3700 . no
H15A O2 2.7900 2_757 no
H15A O3 2.7700 2_757 no
H15A H2AA 2.5000 2_757 no
H15B O3 2.6200 1_554 no
H16A C10 2.7100 . no
H16A H10A 2.2800 . no
H16A O1 2.5200 2_647 no
H16A C11 2.9900 2_647 no
H16B C16 3.0900 2_646 no
H16B C17 2.9600 2_646 no
H17B O2 2.4800 1_554 no

loop_
_geom_hbond_atom_site_label_D
_geom_hbond_atom_site_label_H
_geom_hbond_atom_site_label_A
_geom_hbond_distance_DH
_geom_hbond_distance_HA
_geom_hbond_distance_DA
_geom_hbond_angle_DHA
_geom_hbond_site_symmetry_A
_geom_hbond_publ_flag
O2 H2AA O3 0.8200 1.7900 2.548(7) 154.00 . yes
N3 H3AA N3 0.8600 2.2900 3.076(9) 153.00 2_766 yes
C10 H10A O1 0.9300 2.4800 2.814(9) 102.00 . yes
C14 H14A F1 0.9700 2.1500 2.842(8) 127.00 . yes
C14 H14B O1 0.9700 2.5600 3.252(10) 128.00 2_657 yes
C16 H16A O1 0.9700 2.5200 3.486(9) 175.00 2_647 yes
C17 H17B O2 0.9700 2.4800 3.451(9) 175.00 1_554 yes

loop_
_geom_torsion_atom_site_label_1
_geom_torsion_atom_site_label_2
_geom_torsion_atom_site_label_3
_geom_torsion_atom_site_label_4
_geom_torsion
_geom_torsion_publ_flag
C10 N1 C12 C17 -110.8(8) no
C10 N1 C12 C16 -44.0(10) no
C10 N1 C2 C8 -177.9(7) no
C10 N1 C2 C1 0.0(11) no
C12 N1 C2 C1 174.8(7) no
C2 N1 C12 C16 141.3(7) no
C12 N1 C2 C8 -3.1(11) no
C2 N1 C12 C17 74.5(9) no
C2 N1 C10 C3 0.3(11) no
C12 N1 C10 C3 -174.6(7) no
C14 N2 C4 C8 137.1(8) no
C14 N2 C9 C15 52.4(9) no
C9 N2 C4 C8 -4.9(11) no
C4 N2 C14 C13 162.6(7) no
C9 N2 C14 C13 -54.0(8) no
C4 N2 C9 C15 -163.5(7) no
C14 N2 C4 C7 -45.6(11) no
C9 N2 C4 C7 172.4(8) no
C15 N3 C13 C14 -58.7(8) no
C13 N3 C15 C9 56.8(8) no
C2 C1 C5 C7 1.5(13) no
C5 C1 C6 O3 5.7(13) no
C6 C1 C2 N1 -1.8(12) no
C2 C1 C6 C3 3.1(12) no
C6 C1 C2 C8 176.1(8) no
C5 C1 C6 C3 -175.7(8) no
C5 C1 C2 C8 -5.1(12) no
C5 C1 C2 N1 177.1(7) no
C6 C1 C5 C7 -179.7(8) no
C2 C1 C6 O3 -175.5(8) no
C1 C2 C8 C4 5.2(13) no
N1 C2 C8 C4 -176.9(7) no
C11 C3 C6 C1 179.4(8) no
C10 C3 C6 C1 -2.8(11) no
C10 C3 C11 O2 -175.9(7) no
C10 C3 C11 O1 4.4(14) no
C6 C3 C11 O1 -177.7(9) no
C10 C3 C6 O3 175.8(8) no
C6 C3 C11 O2 2.0(13) no
C6 C3 C10 N1 1.2(12) no
C11 C3 C6 O3 -2.0(13) no
C11 C3 C10 N1 179.2(8) no
C8 C4 C7 C5 -2.0(12) no
C7 C4 C8 C2 -1.6(12) no
C8 C4 C7 F1 173.5(7) no
N2 C4 C7 F1 -3.9(12) no
N2 C4 C8 C2 175.9(8) no
N2 C4 C7 C5 -179.4(8) no
C1 C5 C7 F1 -173.5(7) no
C1 C5 C7 C4 2.1(14) no
N2 C9 C15 N3 -54.9(8) no
N1 C12 C16 C17 -107.0(7) no
N1 C12 C17 C16 107.1(7) no
N3 C13 C14 N2 58.0(8) no

loop_
_cod_related_entry_id
_cod_related_entry_database
_cod_related_entry_code
1 ChemSpider 2662
